data_2217335
loop_
_publ_author_name
'Brewer, Greg A.'
'Jasinski, Jerry P.'
'Butcher, Ray J.'

_publ_section_title
;
 {Tris[2-(imidazol-2-ylmethylimino)ethyl]methylammonium}iron(II)
 tris(perchlorate) dihydrate
;
_journal_coeditor_code TK2214
_journal_issue 1
_journal_name_full 'Acta Crystallographica Section E'
_journal_page_first m1
_journal_page_last m1
_journal_paper_doi 10.1107/S1600536807061673
_journal_volume 64
_journal_year 2008
_chemical_formula_iupac '[Fe (C19 H27 N10)] (Cl O4)3, 2H2 O'
_chemical_formula_moiety 'C19 H27 Fe N10 3+, 3(Cl O4 -), 2(H2 O)'
_chemical_formula_sum 'C19 H31 Cl3 Fe N10 O14'
_chemical_formula_weight 785.74
_chemical_name_systematic
;
{Tris[2-(imidazol-2-ylmethylimino)ethyl]methylammonium}iron(II)
tris(perchlorate) dihydrate
;
_space_group_IT_number 61
_symmetry_cell_setting orthorhombic
_symmetry_space_group_name_Hall '-P 2ac 2ab'
_symmetry_space_group_name_H-M 'P b c a'
_atom_sites_solution_hydrogens geom
_atom_sites_solution_primary direct
_atom_sites_solution_secondary difmap
_cell_angle_alpha 90
_cell_angle_beta 90
_cell_angle_gamma 90
_cell_formula_units_Z 8
_cell_length_a 13.9630(18)
_cell_length_b 11.7810(15)
_cell_length_c 37.182(5)
_cell_measurement_reflns_used 9963
_cell_measurement_temperature 173
_cell_measurement_theta_max 28.9
_cell_measurement_theta_min 2.2
_cell_volume 6116.4(14)
_computing_cell_refinement 'SMART (Bruker, 2000)'
_computing_data_collection 'SMART (Bruker, 2000)'
_computing_data_reduction 'SAINT (Bruker, 2006)'
_computing_molecular_graphics 'SHELXTL (Bruker, 2000)'
_computing_publication_material 'SHELXTL (Bruker, 2000)'
_computing_structure_refinement 'SHELXL97 (Sheldrick, 1997)'
_computing_structure_solution 'SHELXS97 (Sheldrick, 1990)'
_diffrn_ambient_temperature 173
_diffrn_measured_fraction_theta_full 0.999
_diffrn_measured_fraction_theta_max 0.994
_diffrn_measurement_device_type 'Bruker SMART CCD area-detector'
_diffrn_measurement_method '\f and \w scans'
_diffrn_radiation_monochromator graphite
_diffrn_radiation_source 'fine-focus sealed tube'
_diffrn_radiation_type MoK\a
_diffrn_radiation_wavelength 0.71073
_diffrn_reflns_av_R_equivalents 0.054
_diffrn_reflns_av_sigmaI/netI 0.033
_diffrn_reflns_limit_h_max 19
_diffrn_reflns_limit_h_min -19
_diffrn_reflns_limit_k_max 13
_diffrn_reflns_limit_k_min -16
_diffrn_reflns_limit_l_max 51
_diffrn_reflns_limit_l_min -51
_diffrn_reflns_number 65065
_diffrn_reflns_theta_full 25.0
_diffrn_reflns_theta_max 29.3
_diffrn_reflns_theta_min 1.8
_diffrn_standards_decay_% 0
_exptl_absorpt_coefficient_mu 0.839
_exptl_absorpt_correction_T_max 0.904
_exptl_absorpt_correction_T_min 0.682
_exptl_absorpt_correction_type multi-scan
_exptl_absorpt_process_details '(SADABS; Sheldrick, 1996)'
_exptl_crystal_colour dark-red
_exptl_crystal_density_diffrn 1.707
_exptl_crystal_density_method 'not measured'
_exptl_crystal_description chunk
_exptl_crystal_F_000 3232
_exptl_crystal_size_max 0.54
_exptl_crystal_size_mid 0.45
_exptl_crystal_size_min 0.12
_refine_diff_density_max 0.76
_refine_diff_density_min -0.62
_refine_ls_extinction_method none
_refine_ls_goodness_of_fit_ref 1.04
_refine_ls_hydrogen_treatment mixed
_refine_ls_matrix_type full
_refine_ls_number_parameters 436
_refine_ls_number_reflns 8324
_refine_ls_number_restraints 6
_refine_ls_restrained_S_all 1.04
_refine_ls_R_factor_all 0.056
_refine_ls_R_factor_gt 0.041
_refine_ls_shift/su_max 0.001
_refine_ls_shift/su_mean 0.000
_refine_ls_structure_factor_coef Fsqd
_refine_ls_weighting_details 'calc w=1/[\s^2^(Fo^2^)+(0.0471P)^2^+5.7069P] where P=(Fo^2^+2Fc^2^)/3'
_refine_ls_weighting_scheme calc
_refine_ls_wR_factor_gt 0.100
_refine_ls_wR_factor_ref 0.108
_reflns_number_gt 6601
_reflns_number_total 8324
_reflns_threshold_expression I>2\s(I)
_cod_data_source_file tk2214.cif
_cod_data_source_block I
_cod_depositor_comments
;
The following automatic conversions were performed:
'_symmetry_cell_setting' value 'Orthorhombic' changed to 'orthorhombic'
according to '/home/saulius/struct/CIF-dictionaries/cif_core.dic'
dictionary named 'cif_core.dic' version 2.4.1 from 2010-06-29.

Automatic conversion script
Id: cif_fix_enum 1527 2010-12-29 10:47:43Z saulius 

The following automatic conversions were performed:

'_symmetry_cell_setting' value 'Orthorhombic' changed to
'orthorhombic' according to
/home/saulius/struct/CIF-dictionaries/cif_core.dic dictionary named
'cif_core.dic' version 2.4.1 from 2010-06-29.

Automatic conversion script
Id: cif_fix_values 1715 2011-07-08 13:25:40Z adriana 
;
_cod_database_code 2217335
_cod_database_fobs_code 2217335

loop_
_symmetry_equiv_pos_as_xyz
'x, y, z'
'-x+1/2, -y, z+1/2'
'-x, y+1/2, -z+1/2'
'x+1/2, -y+1/2, -z'
'-x, -y, -z'
'x-1/2, y, -z-1/2'
'x, -y-1/2, z-1/2'
'-x-1/2, y-1/2, z'

loop_
_atom_site_type_symbol
_atom_site_label
_atom_site_fract_x
_atom_site_fract_y
_atom_site_fract_z
_atom_site_U_iso_or_equiv
_atom_site_adp_type
_atom_site_calc_flag
_atom_site_refinement_flags
_atom_site_occupancy
Fe Fe 0.542493(19) 0.51159(2) 0.110991(7) 0.01627(7) Uani d . 1
Cl Cl1 0.32256(4) 0.00301(5) 0.015096(15) 0.02982(12) Uani d . 1
Cl Cl2 0.24581(4) 0.63667(5) 0.208500(15) 0.02861(12) Uani d . 1
Cl Cl3 0.57715(4) 0.00513(5) 0.181644(16) 0.03151(13) Uani d . 1
O O11 0.3162(2) 0.0909(2) -0.01088(7) 0.0756(8) Uani d . 1
O O12 0.23275(13) -0.05400(18) 0.01888(6) 0.0489(5) Uani d . 1
O O13 0.39474(14) -0.07620(18) 0.00529(6) 0.0526(5) Uani d . 1
O O14 0.34756(14) 0.05377(19) 0.04951(5) 0.0494(5) Uani d . 1
O O21 0.23376(18) 0.51820(17) 0.21519(7) 0.0598(6) Uani d . 1
O O22 0.19608(18) 0.6630(2) 0.17533(6) 0.0610(6) Uani d . 1
O O23 0.34507(13) 0.66157(19) 0.20374(6) 0.0505(5) Uani d . 1
O O24 0.20629(13) 0.70357(17) 0.23716(5) 0.0437(5) Uani d . 1
O O31 0.50024(19) -0.0216(2) 0.15709(7) 0.0687(7) Uani d . 1
O O32 0.61507(15) -0.10022(17) 0.19422(8) 0.0617(6) Uani d . 1
O O33 0.65127(16) 0.06867(16) 0.16416(7) 0.0570(6) Uani d . 1
O O34 0.53883(17) 0.06912(18) 0.21060(6) 0.0576(6) Uani d . 1
O O1W 0.96601(19) 0.4969(3) 0.08139(9) 0.1023(13) Uani d D 1
H H1W1 0.983(4) 0.562(3) 0.0904(16) 0.153 Uiso d D 1
H H1W2 1.003(4) 0.489(5) 0.0650(12) 0.153 Uiso d D 1
O O2W 0.28606(16) 0.98531(17) 0.12333(6) 0.0461(5) Uani d D 1
H H2W1 0.287(3) 1.024(3) 0.1051(6) 0.069 Uiso d D 1
H H2W2 0.304(3) 1.029(3) 0.1392(7) 0.069 Uiso d D 1
N N 0.56728(13) 0.38916(15) 0.20854(4) 0.0215(3) Uani d . 1
N N1A 0.54566(12) 0.61049(14) 0.15322(4) 0.0190(3) Uani d . 1
N N2A 0.44316(12) 0.61938(14) 0.09684(5) 0.0199(3) Uani d . 1
N N3A 0.36892(13) 0.78081(16) 0.10830(5) 0.0269(4) Uani d . 1
H H3AB 0.3517 0.8440 0.1192 0.032 Uiso calc R 1
N N1B 0.65376(12) 0.42147(14) 0.12542(4) 0.0193(3) Uani d . 1
N N2B 0.64328(12) 0.60169(14) 0.08733(4) 0.0198(3) Uani d . 1
N N3B 0.79608(13) 0.61176(17) 0.07239(5) 0.0288(4) Uani d . 1
H H3BB 0.8573 0.5947 0.0707 0.035 Uiso calc R 1
N N1C 0.45107(12) 0.40472(14) 0.13101(4) 0.0192(3) Uani d . 1
N N2C 0.52259(12) 0.41612(14) 0.06825(4) 0.0198(3) Uani d . 1
N N3C 0.44957(15) 0.26827(17) 0.04444(5) 0.0304(4) Uani d . 1
H H3CB 0.4121 0.2086 0.0422 0.036 Uiso calc R 1
C C 0.57789(18) 0.3404(2) 0.24639(6) 0.0301(5) Uani d . 1
H H0A 0.5769 0.2573 0.2452 0.045 Uiso calc R 1
H H0B 0.5248 0.3669 0.2615 0.045 Uiso calc R 1
H H0C 0.6388 0.3656 0.2568 0.045 Uiso calc R 1
C C1A 0.56992(16) 0.51802(17) 0.21406(5) 0.0236(4) Uani d . 1
H H1AA 0.5037 0.5427 0.2195 0.028 Uiso calc R 1
H H1AB 0.6084 0.5327 0.2359 0.028 Uiso calc R 1
C C2A 0.60808(15) 0.59560(17) 0.18461(5) 0.0220(4) Uani d . 1
H H2AA 0.6205 0.6712 0.1952 0.026 Uiso calc R 1
H H2AB 0.6702 0.5650 0.1762 0.026 Uiso calc R 1
C C3A 0.49249(15) 0.69994(17) 0.15189(5) 0.0214(4) Uani d . 1
H H3AA 0.4921 0.7567 0.1701 0.026 Uiso calc R 1
C C4A 0.43400(14) 0.70505(17) 0.12017(5) 0.0209(4) Uani d . 1
C C5A 0.33456(16) 0.7412(2) 0.07621(6) 0.0301(5) Uani d . 1
H H5AA 0.2875 0.7764 0.0615 0.036 Uiso calc R 1
C C6A 0.38088(15) 0.64128(19) 0.06928(6) 0.0258(4) Uani d . 1
H H6AA 0.3714 0.5947 0.0487 0.031 Uiso calc R 1
C C1B 0.65416(15) 0.34079(18) 0.18863(6) 0.0238(4) Uani d . 1
H H1BA 0.7086 0.3924 0.1934 0.029 Uiso calc R 1
H H1BB 0.6700 0.2674 0.2001 0.029 Uiso calc R 1
C C2B 0.65151(15) 0.32028(17) 0.14818(5) 0.0221(4) Uani d . 1
H H2BA 0.7068 0.2718 0.1417 0.026 Uiso calc R 1
H H2BB 0.5926 0.2771 0.1425 0.026 Uiso calc R 1
C C3B 0.73460(15) 0.45056(18) 0.11120(5) 0.0221(4) Uani d . 1
H H3BA 0.7922 0.4088 0.1144 0.027 Uiso calc R 1
C C4B 0.72866(14) 0.55230(18) 0.09009(5) 0.0219(4) Uani d . 1
C C5B 0.65706(16) 0.69750(18) 0.06694(6) 0.0243(4) Uani d . 1
H H5BA 0.6089 0.7507 0.0605 0.029 Uiso calc R 1
C C6B 0.75165(17) 0.7035(2) 0.05749(6) 0.0300(5) Uani d . 1
H H6BA 0.7809 0.7609 0.0433 0.036 Uiso calc R 1
C C1C 0.47042(15) 0.34435(18) 0.19572(6) 0.0233(4) Uani d . 1
H H1CA 0.4811 0.2670 0.1861 0.028 Uiso calc R 1
H H1CB 0.4291 0.3363 0.2172 0.028 Uiso calc R 1
C C2C 0.41328(14) 0.40958(18) 0.16763(5) 0.0217(4) Uani d . 1
H H2CA 0.3470 0.3797 0.1674 0.026 Uiso calc R 1
H H2CB 0.4100 0.4901 0.1751 0.026 Uiso calc R 1
C C3C 0.41876(15) 0.32709(18) 0.10959(6) 0.0243(4) Uani d . 1
H H3CA 0.3723 0.2723 0.1165 0.029 Uiso calc R 1
C C4C 0.46053(15) 0.33235(18) 0.07423(6) 0.0244(4) Uani d . 1
C C5C 0.55206(15) 0.40500(19) 0.03331(6) 0.0245(4) Uani d . 1
H H5CA 0.5964 0.4533 0.0214 0.029 Uiso calc R 1
C C6C 0.50736(18) 0.3132(2) 0.01838(6) 0.0310(5) Uani d . 1
H H6CA 0.5150 0.2858 -0.0055 0.037 Uiso calc R 1

loop_
_atom_site_aniso_label
_atom_site_aniso_U_11
_atom_site_aniso_U_22
_atom_site_aniso_U_33
_atom_site_aniso_U_12
_atom_site_aniso_U_13
_atom_site_aniso_U_23
Fe 0.01808(13) 0.01279(13) 0.01794(13) -0.00035(10) 0.00077(10) -0.00083(10)
Cl1 0.0326(3) 0.0217(3) 0.0352(3) 0.0011(2) -0.0064(2) -0.0012(2)
Cl2 0.0264(2) 0.0239(3) 0.0356(3) 0.00118(19) 0.0062(2) -0.0030(2)
Cl3 0.0313(3) 0.0234(3) 0.0399(3) 0.0000(2) 0.0070(2) -0.0013(2)
O11 0.118(2) 0.0463(14) 0.0629(15) 0.0105(14) -0.0153(15) 0.0256(12)
O12 0.0305(9) 0.0428(11) 0.0734(14) -0.0057(8) -0.0084(9) -0.0190(10)
O13 0.0387(11) 0.0425(12) 0.0765(15) 0.0111(9) 0.0060(10) -0.0037(10)
O14 0.0471(11) 0.0592(13) 0.0418(11) -0.0193(10) -0.0031(9) -0.0152(10)
O21 0.0761(16) 0.0259(10) 0.0775(16) -0.0005(10) 0.0343(13) 0.0033(10)
O22 0.0761(16) 0.0557(14) 0.0512(12) 0.0259(12) -0.0215(11) -0.0124(10)
O23 0.0311(9) 0.0589(13) 0.0615(13) -0.0122(9) 0.0157(9) -0.0303(10)
O24 0.0441(10) 0.0425(11) 0.0447(10) 0.0049(9) 0.0181(8) -0.0097(8)
O31 0.0615(15) 0.0787(18) 0.0660(16) -0.0064(13) -0.0182(12) 0.0026(13)
O32 0.0452(12) 0.0272(10) 0.113(2) 0.0029(9) -0.0029(12) 0.0131(11)
O33 0.0592(13) 0.0294(10) 0.0824(16) -0.0085(9) 0.0369(12) -0.0004(10)
O34 0.0787(16) 0.0403(12) 0.0538(13) -0.0004(11) 0.0307(11) -0.0083(10)
O1W 0.0430(14) 0.185(4) 0.079(2) 0.0426(19) 0.0211(13) 0.056(2)
O2W 0.0545(12) 0.0397(11) 0.0442(11) 0.0104(10) -0.0002(10) -0.0089(9)
N 0.0263(8) 0.0185(8) 0.0196(8) -0.0007(7) 0.0005(7) 0.0020(6)
N1A 0.0221(8) 0.0159(8) 0.0190(8) -0.0029(6) 0.0008(6) 0.0002(6)
N2A 0.0207(8) 0.0163(8) 0.0227(8) 0.0005(6) 0.0009(6) 0.0007(6)
N3A 0.0275(9) 0.0192(9) 0.0340(10) 0.0054(7) 0.0034(8) 0.0025(7)
N1B 0.0221(8) 0.0155(8) 0.0203(8) 0.0013(6) 0.0020(6) -0.0021(6)
N2B 0.0230(8) 0.0168(8) 0.0195(8) -0.0023(6) 0.0008(6) -0.0013(6)
N3B 0.0237(9) 0.0324(10) 0.0304(9) -0.0048(8) 0.0048(7) 0.0049(8)
N1C 0.0198(8) 0.0161(8) 0.0218(8) -0.0002(6) 0.0013(6) 0.0000(6)
N2C 0.0227(8) 0.0158(8) 0.0209(8) 0.0024(6) 0.0001(6) -0.0013(6)
N3C 0.0373(10) 0.0250(10) 0.0288(9) -0.0055(8) -0.0040(8) -0.0109(8)
C 0.0424(13) 0.0268(11) 0.0212(10) -0.0012(10) -0.0011(9) 0.0066(8)
C1A 0.0323(10) 0.0193(10) 0.0193(9) -0.0004(8) -0.0019(8) -0.0014(7)
C2A 0.0267(10) 0.0177(9) 0.0217(9) -0.0037(8) -0.0044(8) -0.0026(7)
C3A 0.0268(10) 0.0150(9) 0.0224(9) -0.0010(7) 0.0047(8) -0.0023(7)
C4A 0.0212(9) 0.0170(9) 0.0243(10) 0.0005(7) 0.0040(7) 0.0015(7)
C5A 0.0277(11) 0.0297(12) 0.0329(12) 0.0038(9) -0.0022(9) 0.0069(9)
C6A 0.0246(10) 0.0276(11) 0.0251(10) -0.0010(8) -0.0022(8) 0.0025(8)
C1B 0.0246(10) 0.0214(10) 0.0254(10) 0.0031(8) -0.0014(8) 0.0038(8)
C2B 0.0254(10) 0.0163(9) 0.0245(10) 0.0025(8) 0.0021(8) 0.0021(7)
C3B 0.0213(9) 0.0220(10) 0.0231(9) 0.0014(8) 0.0009(8) -0.0022(8)
C4B 0.0218(9) 0.0231(10) 0.0209(9) -0.0026(8) 0.0033(7) -0.0012(8)
C5B 0.0301(10) 0.0191(10) 0.0236(10) -0.0033(8) -0.0012(8) 0.0022(8)
C6B 0.0344(12) 0.0275(12) 0.0279(10) -0.0087(9) 0.0032(9) 0.0049(9)
C1C 0.0250(10) 0.0211(10) 0.0238(10) -0.0045(8) 0.0026(8) 0.0025(8)
C2C 0.0199(9) 0.0213(10) 0.0241(10) -0.0008(8) 0.0039(8) -0.0003(8)
C3C 0.0240(10) 0.0195(10) 0.0293(10) -0.0046(8) 0.0004(8) -0.0019(8)
C4C 0.0273(10) 0.0197(10) 0.0261(10) -0.0011(8) -0.0039(8) -0.0056(8)
C5C 0.0292(10) 0.0229(10) 0.0213(9) 0.0046(8) -0.0007(8) -0.0019(8)
C6C 0.0384(12) 0.0309(12) 0.0236(10) 0.0044(10) -0.0027(9) -0.0080(9)

loop_
_atom_type_symbol
_atom_type_description
_atom_type_scat_dispersion_real
_atom_type_scat_dispersion_imag
_atom_type_scat_source
C C 0.0033 0.0016 'International Tables Vol C Tables 4.2.6.8 and 6.1.1.4'
H H 0.0000 0.0000 'International Tables Vol C Tables 4.2.6.8 and 6.1.1.4'
N N 0.0061 0.0033 'International Tables Vol C Tables 4.2.6.8 and 6.1.1.4'
O O 0.0106 0.0060 'International Tables Vol C Tables 4.2.6.8 and 6.1.1.4'
Cl Cl 0.1484 0.1585 'International Tables Vol C Tables 4.2.6.8 and 6.1.1.4'
Fe Fe 0.3463 0.8444 'International Tables Vol C Tables 4.2.6.8 and 6.1.1.4'

loop_
_geom_angle_atom_site_label_1
_geom_angle_atom_site_label_2
_geom_angle_atom_site_label_3
_geom_angle
N1C Fe N2A 93.33(7)
N1C Fe N1A 95.36(7)
N2A Fe N1A 81.09(7)
N1C Fe N1B 93.73(7)
N2A Fe N1B 172.17(7)
N1A Fe N1B 94.88(7)
N1C Fe N2C 81.14(7)
N2A Fe N2C 93.08(7)
N1A Fe N2C 173.05(7)
N1B Fe N2C 91.34(7)
N1C Fe N2B 172.05(7)
N2A Fe N2B 92.10(7)
N1A Fe N2B 91.22(7)
N1B Fe N2B 81.23(7)
N2C Fe N2B 92.77(7)
O11 Cl1 O13 110.43(16)
O11 Cl1 O12 110.79(16)
O13 Cl1 O12 109.80(12)
O11 Cl1 O14 108.29(15)
O13 Cl1 O14 108.99(13)
O12 Cl1 O14 108.48(12)
O23 Cl2 O21 109.69(14)
O23 Cl2 O24 110.63(11)
O21 Cl2 O24 111.22(13)
O23 Cl2 O22 108.41(15)
O21 Cl2 O22 107.53(15)
O24 Cl2 O22 109.27(13)
O34 Cl3 O32 110.68(15)
O34 Cl3 O33 109.81(13)
O32 Cl3 O33 109.56(13)
O34 Cl3 O31 108.37(16)
O32 Cl3 O31 107.02(15)
O33 Cl3 O31 111.37(16)
H1W1 O1W H1W2 103(3)
H2W1 O2W H2W2 104(2)
C N C1C 104.07(16)
C N C1B 103.21(16)
C1C N C1B 114.95(16)
C N C1A 104.30(16)
C1C N C1A 113.92(16)
C1B N C1A 114.49(16)
C3A N1A C2A 118.04(17)
C3A N1A Fe 116.28(14)
C2A N1A Fe 125.51(13)
C4A N2A C6A 106.42(17)
C4A N2A Fe 112.58(14)
C6A N2A Fe 140.88(15)
C4A N3A C5A 107.23(18)
C4A N3A H3AB 126.4
C5A N3A H3AB 126.4
C3B N1B C2B 118.14(17)
C3B N1B Fe 115.93(14)
C2B N1B Fe 125.72(13)
C4B N2B C5B 106.05(17)
C4B N2B Fe 111.71(13)
C5B N2B Fe 142.13(15)
C4B N3B C6B 107.04(19)
C4B N3B H3BB 126.5
C6B N3B H3BB 126.5
C3C N1C C2C 118.37(17)
C3C N1C Fe 116.85(14)
C2C N1C Fe 124.70(13)
C4C N2C C5C 106.43(17)
C4C N2C Fe 112.39(14)
C5C N2C Fe 141.17(15)
C4C N3C C6C 107.37(19)
C4C N3C H3CB 126.3
C6C N3C H3CB 126.3
N C H0A 109.5
N C H0B 109.5
H0A C H0B 109.5
N C H0C 109.5
H0A C H0C 109.5
H0B C H0C 109.5
C2A C1A N 120.44(17)
C2A C1A H1AA 107.2
N C1A H1AA 107.2
C2A C1A H1AB 107.2
N C1A H1AB 107.2
H1AA C1A H1AB 106.8
N1A C2A C1A 115.85(17)
N1A C2A H2AA 108.3
C1A C2A H2AA 108.3
N1A C2A H2AB 108.3
C1A C2A H2AB 108.3
H2AA C2A H2AB 107.4
N1A C3A C4A 113.15(18)
N1A C3A H3AA 123.4
C4A C3A H3AA 123.4
N2A C4A N3A 110.61(18)
N2A C4A C3A 116.54(18)
N3A C4A C3A 132.85(19)
C6A C5A N3A 106.98(19)
C6A C5A H5AA 126.5
N3A C5A H5AA 126.5
C5A C6A N2A 108.8(2)
C5A C6A H6AA 125.6
N2A C6A H6AA 125.6
C2B C1B N 121.13(17)
C2B C1B H1BA 107.0
N C1B H1BA 107.0
C2B C1B H1BB 107.0
N C1B H1BB 107.0
H1BA C1B H1BB 106.8
N1B C2B C1B 116.20(17)
N1B C2B H2BA 108.2
C1B C2B H2BA 108.2
N1B C2B H2BB 108.2
C1B C2B H2BB 108.2
H2BA C2B H2BB 107.4
N1B C3B C4B 113.24(18)
N1B C3B H3BA 123.4
C4B C3B H3BA 123.4
N2B C4B N3B 111.19(19)
N2B C4B C3B 117.34(18)
N3B C4B C3B 131.4(2)
C6B C5B N2B 108.64(19)
C6B C5B H5BA 125.7
N2B C5B H5BA 125.7
N3B C6B C5B 107.06(19)
N3B C6B H6BA 126.5
C5B C6B H6BA 126.5
C2C C1C N 120.22(17)
C2C C1C H1CA 107.3
N C1C H1CA 107.3
C2C C1C H1CB 107.3
N C1C H1CB 107.3
H1CA C1C H1CB 106.9
N1C C2C C1C 115.48(17)
N1C C2C H2CA 108.4
C1C C2C H2CA 108.4
N1C C2C H2CB 108.4
C1C C2C H2CB 108.4
H2CA C2C H2CB 107.5
N1C C3C C4C 112.98(18)
N1C C3C H3CA 123.5
C4C C3C H3CA 123.5
N2C C4C N3C 110.58(19)
N2C C4C C3C 116.60(18)
N3C C4C C3C 132.8(2)
C6C C5C N2C 108.9(2)
C6C C5C H5CA 125.5
N2C C5C H5CA 125.5
C5C C6C N3C 106.71(19)
C5C C6C H6CA 126.6
N3C C6C H6CA 126.6

loop_
_geom_bond_atom_site_label_1
_geom_bond_atom_site_label_2
_geom_bond_distance
Fe N1C 1.9414(17)
Fe N2A 1.9528(17)
Fe N1A 1.9559(17)
Fe N1B 1.9567(17)
Fe N2C 1.9665(17)
Fe N2B 1.9701(17)
Cl1 O11 1.418(2)
Cl1 O13 1.421(2)
Cl1 O12 1.4295(19)
Cl1 O14 1.4548(19)
Cl2 O23 1.4277(18)
Cl2 O21 1.428(2)
Cl2 O24 1.4357(18)
Cl2 O22 1.449(2)
Cl3 O34 1.419(2)
Cl3 O32 1.428(2)
Cl3 O33 1.4330(19)
Cl3 O31 1.444(2)
O1W H1W1 0.866(19)
O1W H1W2 0.807(19)
O2W H2W1 0.820(17)
O2W H2W2 0.821(18)
N C 1.527(3)
N C1C 1.528(3)
N C1B 1.531(3)
N C1A 1.532(3)
N1A C3A 1.290(3)
N1A C2A 1.467(2)
N2A C4A 1.337(3)
N2A C6A 1.368(3)
N3A C4A 1.348(3)
N3A C5A 1.368(3)
N3A H3AB 0.8800
N1B C3B 1.293(3)
N1B C2B 1.462(3)
N2B C4B 1.330(3)
N2B C5B 1.373(3)
N3B C4B 1.345(3)
N3B C6B 1.364(3)
N3B H3BB 0.8800
N1C C3C 1.294(3)
N1C C2C 1.461(3)
N2C C4C 1.332(3)
N2C C5C 1.369(3)
N3C C4C 1.349(3)
N3C C6C 1.368(3)
N3C H3CB 0.8800
C H0A 0.9800
C H0B 0.9800
C H0C 0.9800
C1A C2A 1.523(3)
C1A H1AA 0.9900
C1A H1AB 0.9900
C2A H2AA 0.9900
C2A H2AB 0.9900
C3A C4A 1.436(3)
C3A H3AA 0.9500
C5A C6A 1.368(3)
C5A H5AA 0.9500
C6A H6AA 0.9500
C1B C2B 1.524(3)
C1B H1BA 0.9900
C1B H1BB 0.9900
C2B H2BA 0.9900
C2B H2BB 0.9900
C3B C4B 1.435(3)
C3B H3BA 0.9500
C5B C6B 1.369(3)
C5B H5BA 0.9500
C6B H6BA 0.9500
C1C C2C 1.523(3)
C1C H1CA 0.9900
C1C H1CB 0.9900
C2C H2CA 0.9900
C2C H2CB 0.9900
C3C C4C 1.440(3)
C3C H3CA 0.9500
C5C C6C 1.367(3)
C5C H5CA 0.9500
C6C H6CA 0.9500

loop_
_geom_hbond_atom_site_label_D
_geom_hbond_atom_site_label_H
_geom_hbond_atom_site_label_A
_geom_hbond_site_symmetry_A
_geom_hbond_distance_DH
_geom_hbond_distance_HA
_geom_hbond_distance_DA
_geom_hbond_angle_DHA
O1W H1W2 O14 8_765 0.807(19) 2.29(4) 2.938(3) 138(5)
O2W H2W1 O14 1_565 0.820(17) 2.26(2) 2.987(3) 148(4)
O2W H2W2 O22 8_665 0.821(18) 2.07(2) 2.861(3) 160(4)
N3A H3AB O2W . 0.88 1.91 2.730(3) 155
N3B H3BB O1W . 0.88 1.95 2.752(3) 152
N3C H3CB O14 . 0.88 2.05 2.907(3) 163

loop_
_geom_torsion_atom_site_label_1
_geom_torsion_atom_site_label_2
_geom_torsion_atom_site_label_3
_geom_torsion_atom_site_label_4
_geom_torsion
N1C Fe N1A C3A -98.03(15)
N2A Fe N1A C3A -5.49(15)
N1B Fe N1A C3A 167.75(15)
N2B Fe N1A C3A 86.44(15)
N2A Fe N1A C2A 179.28(16)
N1B Fe N1A C2A -7.49(16)
N2B Fe N1A C2A -88.79(16)
N1C Fe N2A C4A 99.71(14)
N1A Fe N2A C4A 4.80(14)
N2C Fe N2A C4A -178.99(14)
N2B Fe N2A C4A -86.10(14)
N1C Fe N2A C6A -85.1(2)
N1A Fe N2A C6A 180.0(2)
N2C Fe N2A C6A -3.8(2)
N2B Fe N2A C6A 89.1(2)
N1C Fe N1B C3B 167.02(15)
N1A Fe N1B C3B -97.27(15)
N2C Fe N1B C3B 85.81(15)
N2B Fe N1B C3B -6.79(15)
N1C Fe N1B C2B -7.71(16)
N1A Fe N1B C2B 88.00(16)
N2C Fe N1B C2B -88.92(16)
N2B Fe N1B C2B 178.48(16)
N2A Fe N2B C4B -178.30(14)
N1A Fe N2B C4B 100.57(14)
N1B Fe N2B C4B 5.82(14)
N2C Fe N2B C4B -85.11(14)
N2A Fe N2B C5B -2.7(2)
N1A Fe N2B C5B -83.8(2)
N1B Fe N2B C5B -178.5(2)
N2C Fe N2B C5B 90.5(2)
N2A Fe N1C C3C 91.28(16)
N1A Fe N1C C3C 172.62(16)
N1B Fe N1C C3C -92.11(16)
N2C Fe N1C C3C -1.33(15)
N2A Fe N1C C2C -85.53(16)
N1A Fe N1C C2C -4.18(16)
N1B Fe N1C C2C 91.09(16)
N2C Fe N1C C2C -178.13(16)
N1C Fe N2C C4C 0.15(14)
N2A Fe N2C C4C -92.75(15)
N1B Fe N2C C4C 93.72(15)
N2B Fe N2C C4C 175.00(15)
N2A Fe N2C C5C 88.0(2)
N1B Fe N2C C5C -85.6(2)
N2B Fe N2C C5C -4.3(2)
C N C1A C2A 150.83(19)
C1C N C1A C2A -96.4(2)
C1B N C1A C2A 38.8(3)
C3A N1A C2A C1A 98.1(2)
Fe N1A C2A C1A -86.8(2)
N C1A C2A N1A 73.3(2)
C2A N1A C3A C4A -179.54(17)
Fe N1A C3A C4A 4.9(2)
C6A N2A C4A N3A -0.5(2)
Fe N2A C4A N3A 176.30(13)
C6A N2A C4A C3A 179.43(18)
Fe N2A C4A C3A -3.7(2)
C5A N3A C4A N2A 0.6(2)
C5A N3A C4A C3A -179.4(2)
N1A C3A C4A N2A -0.7(3)
N1A C3A C4A N3A 179.3(2)
C4A N3A C5A C6A -0.4(2)
N3A C5A C6A N2A 0.0(2)
C4A N2A C6A C5A 0.3(2)
Fe N2A C6A C5A -175.06(17)
C N C1B C2B 151.74(19)
C1C N C1B C2B 39.1(3)
C1A N C1B C2B -95.6(2)
C3B N1B C2B C1B 99.6(2)
Fe N1B C2B C1B -85.8(2)
N C1B C2B N1B 72.2(2)
C2B N1B C3B C4B -178.72(17)
Fe N1B C3B C4B 6.1(2)
C5B N2B C4B N3B -0.2(2)
Fe N2B C4B N3B 177.05(14)
C5B N2B C4B C3B 178.36(18)
Fe N2B C4B C3B -4.4(2)
C6B N3B C4B N2B -0.1(2)
C6B N3B C4B C3B -178.4(2)
N1B C3B C4B N2B -1.0(3)
N1B C3B C4B N3B 177.2(2)
C4B N2B C5B C6B 0.4(2)
Fe N2B C5B C6B -175.37(17)
C4B N3B C6B C5B 0.4(3)
N2B C5B C6B N3B -0.5(3)
C N C1C C2C 153.57(18)
C1B N C1C C2C -94.3(2)
C1A N C1C C2C 40.6(2)
C3C N1C C2C C1C 93.2(2)
Fe N1C C2C C1C -90.1(2)
N C1C C2C N1C 72.7(2)
C2C N1C C3C C4C 179.14(18)
Fe N1C C3C C4C 2.1(2)
C5C N2C C4C N3C 0.1(2)
Fe N2C C4C N3C -179.40(14)
C5C N2C C4C C3C -179.55(18)
Fe N2C C4C C3C 0.9(2)
C6C N3C C4C N2C 0.1(3)
C6C N3C C4C C3C 179.7(2)
N1C C3C C4C N2C -2.0(3)
N1C C3C C4C N3C 178.4(2)
C4C N2C C5C C6C -0.3(2)
Fe N2C C5C C6C 178.98(18)
N2C C5C C6C N3C 0.4(3)
C4C N3C C6C C5C -0.3(3)
